data_7249551
loop_
_publ_author_name
'Liu, Ching-Ping'
'Lin, Ting-En'
'Chiang, Jung-Chang'
'Chen, Bo-Jhen'
'Chien, Po-Hsiu'
'Chien, Su-Ying'
'Lee, Gene-Hsiang'
'Liu, Yen-Hsiang'
'Lu, Kuang-Lieh'

_publ_section_title
;
 An exceptional water stable terbium-based metal--organic framework for
 selective detection of pesticides
;
_journal_issue 47
_journal_name_full 'RSC Advances'
_journal_page_first 35220
_journal_page_last 35226
_journal_paper_doi 10.1039/D4RA06622G
_journal_volume 14
_journal_year 2024
_chemical_formula_sum 'C34 H36 N2 O15 Tb2'
_chemical_formula_weight 1030.49
_space_group_crystal_system monoclinic
_space_group_IT_number 15
_space_group_name_Hall '-C 2yc'
_space_group_name_H-M_alt 'C 1 2/c 1'
_atom_sites_solution_hydrogens mixed
_audit_creation_method SHELXL-2019/1
_audit_update_record
;
2024-08-20 deposited with the CCDC.	2024-10-25 downloaded from the CCDC.
;
_cell_angle_alpha 90
_cell_angle_beta 109.0656(12)
_cell_angle_gamma 90
_cell_formula_units_Z 4
_cell_length_a 17.9401(7)
_cell_length_b 11.5274(5)
_cell_length_c 18.6602(7)
_cell_measurement_reflns_used 9888
_cell_measurement_temperature 150(2)
_cell_measurement_theta_max 29.83
_cell_measurement_theta_min 2.23
_cell_volume 3647.3(3)
_computing_cell_refinement 'SAINT V8.40B (Bruker AXS LLC, 2019)'
_computing_data_collection 'Bruker Instrument Service vV6.2.16'
_computing_data_reduction 'SAINT V8.40B (Bruker AXS LLC, 2019)'
_computing_molecular_graphics 'Bruker APEX4'
_computing_publication_material 'Bruker APEX4'
_computing_structure_refinement 'SHELXL-2019/1 (Sheldrick, 2019)'
_computing_structure_solution 'SHELXT (Sheldrick 2015)'
_diffrn_ambient_temperature 150(2)
_diffrn_measured_fraction_theta_full 0.999
_diffrn_measured_fraction_theta_max 0.999
_diffrn_measurement_device_type 'Bruker D8 VENTURE'
_diffrn_measurement_method '\f and \w scans'
_diffrn_radiation_type MoK\a
_diffrn_radiation_wavelength 0.71073
_diffrn_reflns_av_R_equivalents 0.0574
_diffrn_reflns_av_unetI/netI 0.0309
_diffrn_reflns_Laue_measured_fraction_full 0.999
_diffrn_reflns_Laue_measured_fraction_max 0.999
_diffrn_reflns_limit_h_max 25
_diffrn_reflns_limit_h_min -25
_diffrn_reflns_limit_k_max 16
_diffrn_reflns_limit_k_min -16
_diffrn_reflns_limit_l_max 26
_diffrn_reflns_limit_l_min -26
_diffrn_reflns_number 46223
_diffrn_reflns_point_group_measured_fraction_full 0.999
_diffrn_reflns_point_group_measured_fraction_max 0.999
_diffrn_reflns_theta_full 25.242
_diffrn_reflns_theta_max 30.000
_diffrn_reflns_theta_min 2.136
_exptl_absorpt_coefficient_mu 3.920
_exptl_absorpt_correction_T_max 0.6042
_exptl_absorpt_correction_T_min 0.5451
_exptl_absorpt_correction_type multi-scan
_exptl_absorpt_process_details
; 
Krause, L., Herbst-Irmer, R., Sheldrick, G. M., Stalke, D. (2015). 
"Comparison of silver and molybdenum microfocus X-ray sources for 
single-crystal structure determination" 
J. Appl. Cryst. 48, 3-10. 
doi:10.1107/S1600576714022985 
;
_exptl_crystal_colour colourless
_exptl_crystal_density_diffrn 1.877
_exptl_crystal_description prism
_exptl_crystal_F_000 2016
_exptl_crystal_size_max 0.153
_exptl_crystal_size_mid 0.127
_exptl_crystal_size_min 0.094
_refine_diff_density_max 2.370
_refine_diff_density_min -2.048
_refine_diff_density_rms 0.348
_refine_ls_extinction_method none
_refine_ls_goodness_of_fit_ref 1.279
_refine_ls_hydrogen_treatment mixed
_refine_ls_matrix_type full
_refine_ls_number_parameters 264
_refine_ls_number_reflns 5309
_refine_ls_number_restraints 83
_refine_ls_restrained_S_all 1.429
_refine_ls_R_factor_all 0.0347
_refine_ls_R_factor_gt 0.0307
_refine_ls_shift/su_max 0.002
_refine_ls_shift/su_mean 0.000
_refine_ls_structure_factor_coef Fsqd
_refine_ls_weighting_details 'w=1/[\s^2^(Fo^2^)+(0.0231P)^2^+16.5478P] where P=(Fo^2^+2Fc^2^)/3'
_refine_ls_weighting_scheme calc
_refine_ls_wR_factor_gt 0.0711
_refine_ls_wR_factor_ref 0.0738
_reflns_Friedel_coverage 0.000
_reflns_number_gt 4908
_reflns_number_total 5309
_reflns_threshold_expression 'I > 2\s(I)'
_cod_data_source_file d4ra06622g2.cif
_cod_data_source_block ic22483
_cod_original_sg_symbol_H-M 'C 2/c'
_cod_database_code 7249551
_shelx_shelxl_version_number 2019/1
_shelx_space_group_comment
; 
The symmetry employed for this shelxl refinement is uniquely defined 
by the following loop, which should always be used as a source of 
symmetry information in preference to the above space-group names. 
They are only intended as comments. 
;
_shelx_estimated_absorpt_t_min 0.585
_shelx_estimated_absorpt_t_max 0.710

loop_
_space_group_symop_operation_xyz
'x, y, z'
'-x, y, -z+1/2'
'x+1/2, y+1/2, z'
'-x+1/2, y+1/2, -z+1/2'
'-x, -y, -z'
'x, -y, z-1/2'
'-x+1/2, -y+1/2, -z'
'x+1/2, -y+1/2, z-1/2'

loop_
_atom_site_label
_atom_site_type_symbol
_atom_site_fract_x
_atom_site_fract_y
_atom_site_fract_z
_atom_site_U_iso_or_equiv
_atom_site_adp_type
_atom_site_occupancy
_atom_site_site_symmetry_order
_atom_site_calc_flag
_atom_site_refinement_flags_posn
_atom_site_refinement_flags_adp
_atom_site_refinement_flags_occupancy
_atom_site_disorder_assembly
_atom_site_disorder_group
Tb1 Tb 0.49823(2) 0.55931(2) 0.39741(2) 0.00812(5) Uani 1 1 d . . . . .
O1 O 0.58687(13) 0.5136(2) 0.33946(13) 0.0138(4) Uani 1 1 d D . . . .
O2 O 0.58931(15) 0.5584(2) 0.22436(14) 0.0201(5) Uani 1 1 d . . . . .
O3 O 0.9253(2) 0.8909(3) 0.38621(19) 0.0426(8) Uani 1 1 d . U . . .
O4 O 0.93090(17) 0.8257(2) 0.50070(15) 0.0248(6) Uani 1 1 d . U . . .
O5 O 0.57867(17) 0.4350(2) 0.49124(17) 0.0261(6) Uani 1 1 d . U . . .
O6 O 0.60570(15) 0.3230(2) 0.59212(14) 0.0200(5) Uani 1 1 d . U . . .
O7 O 0.52623(16) 0.7423(2) 0.34908(14) 0.0207(5) Uani 1 1 d . . . . .
C1 C 0.69480(19) 0.6226(3) 0.32916(18) 0.0140(6) Uani 1 1 d . . . . .
C2 C 0.7298(2) 0.6810(3) 0.28277(18) 0.0217(7) Uani 1 1 d . . . . .
H2 H 0.706912 0.676723 0.229188 0.026 Uiso 1 1 calc R U . . .
C3 C 0.7979(2) 0.7453(4) 0.3150(2) 0.0260(8) Uani 1 1 d . U . . .
H3 H 0.821237 0.785833 0.283387 0.031 Uiso 1 1 calc R U . . .
C4 C 0.8322(2) 0.7505(4) 0.3933(2) 0.0244(8) Uani 1 1 d . U . . .
C5 C 0.7985(2) 0.6898(3) 0.43950(19) 0.0228(8) Uani 1 1 d . . . . .
H5A H 0.822422 0.692065 0.493031 0.027 Uiso 1 1 calc R U . . .
C6 C 0.7302(2) 0.6262(3) 0.40760(18) 0.0177(7) Uani 1 1 d . . . . .
H6 H 0.707352 0.584842 0.439298 0.021 Uiso 1 1 calc R U . . .
C7 C 0.61794(19) 0.5615(3) 0.29403(18) 0.0125(6) Uani 1 1 d . . . . .
C8 C 0.9015(3) 0.8281(4) 0.4295(2) 0.0301(9) Uani 1 1 d . U . . .
C9 C 0.6873(2) 0.3018(3) 0.5158(2) 0.0200(7) Uani 1 1 d . U . . .
C10 C 0.6980(2) 0.3222(3) 0.4462(2) 0.0221(7) Uani 1 1 d . U . . .
H10 H 0.662725 0.371179 0.409674 0.027 Uiso 1 1 calc R U . . .
C11 C 0.7392(2) 0.2300(4) 0.5693(2) 0.0230(7) Uani 1 1 d . U . . .
H11 H 0.731503 0.216569 0.616601 0.028 Uiso 1 1 calc R U . . .
C12 C 0.6194(2) 0.3566(3) 0.5338(2) 0.0202(7) Uani 1 1 d . . . . .
N1 N 0.5561(3) 0.9333(3) 0.3671(2) 0.0347(9) Uani 1 1 d . U . . .
C13 C 0.5183(3) 0.8380(4) 0.3726(3) 0.0416(11) Uani 1 1 d . U . . .
H13 H 0.480401 0.844830 0.397877 0.050 Uiso 1 1 calc R U . . .
C14 C 0.5997(5) 0.9388(7) 0.3131(5) 0.0330(14) Uani 0.552(5) 1 d . . P A 1
H14A H 0.574482 0.997807 0.274114 0.040 Uiso 0.552(5) 1 calc R U P A 1
H14B H 0.594764 0.862969 0.287030 0.040 Uiso 0.552(5) 1 calc R U P A 1
C15 C 0.6852(7) 0.9675(12) 0.3466(8) 0.065(3) Uani 0.552(5) 1 d . . P A 1
H15A H 0.709330 0.969285 0.306456 0.097 Uiso 0.552(5) 1 calc R U P A 1
H15B H 0.691111 1.043628 0.371246 0.097 Uiso 0.552(5) 1 calc R U P A 1
H15C H 0.711441 0.908476 0.384192 0.097 Uiso 0.552(5) 1 calc R U P A 1
C16 C 0.5223(6) 1.0432(7) 0.3827(6) 0.0376(16) Uani 0.552(5) 1 d . . P A 1
H16A H 0.465993 1.032438 0.377424 0.045 Uiso 0.552(5) 1 calc R U P A 1
H16B H 0.526165 1.103724 0.346458 0.045 Uiso 0.552(5) 1 calc R U P A 1
C17 C 0.5681(7) 1.0785(10) 0.4620(9) 0.071(3) Uani 0.552(5) 1 d . . P A 1
H17A H 0.546935 1.151568 0.474135 0.107 Uiso 0.552(5) 1 calc R U P A 1
H17B H 0.563722 1.018079 0.497359 0.107 Uiso 0.552(5) 1 calc R U P A 1
H17C H 0.623651 1.089076 0.466519 0.107 Uiso 0.552(5) 1 calc R U P A 1
C14' C 0.6324(7) 0.9242(9) 0.3586(7) 0.0330(14) Uani 0.448(5) 1 d . . P A 2
H14C H 0.640502 0.843009 0.345508 0.040 Uiso 0.448(5) 1 calc R U P A 2
H14D H 0.672862 0.941900 0.407931 0.040 Uiso 0.448(5) 1 calc R U P A 2
C15' C 0.6449(9) 1.0016(15) 0.3003(10) 0.065(3) Uani 0.448(5) 1 d . . P A 2
H15D H 0.698266 0.989991 0.298085 0.097 Uiso 0.448(5) 1 calc R U P A 2
H15E H 0.606195 0.983417 0.250751 0.097 Uiso 0.448(5) 1 calc R U P A 2
H15F H 0.638615 1.082492 0.313290 0.097 Uiso 0.448(5) 1 calc R U P A 2
C16' C 0.5667(7) 1.0389(9) 0.4207(8) 0.0376(16) Uani 0.448(5) 1 d . . P A 2
H16C H 0.555752 1.016406 0.467442 0.045 Uiso 0.448(5) 1 calc R U P A 2
H16D H 0.621523 1.068266 0.435034 0.045 Uiso 0.448(5) 1 calc R U P A 2
C17' C 0.5100(9) 1.1309(12) 0.3791(10) 0.071(3) Uani 0.448(5) 1 d . . P A 2
H17D H 0.515384 1.199113 0.411736 0.107 Uiso 0.448(5) 1 calc R U P A 2
H17E H 0.521513 1.152673 0.333032 0.107 Uiso 0.448(5) 1 calc R U P A 2
H17F H 0.456003 1.101019 0.365311 0.107 Uiso 0.448(5) 1 calc R U P A 2
O8 O 0.5234(8) 0.2754(10) 0.2462(7) 0.113(5) Uani 0.5 1 d D U P B -1
H8B H 0.537(3) 0.298(5) 0.2061(16) 0.169 Uiso 0.5 1 d D U P C -1
H8A H 0.545(5) 0.327(2) 0.2836(15) 0.169 Uiso 0.5 1 d D U P D -1

loop_
_atom_site_aniso_label
_atom_site_aniso_U_11
_atom_site_aniso_U_22
_atom_site_aniso_U_33
_atom_site_aniso_U_23
_atom_site_aniso_U_13
_atom_site_aniso_U_12
Tb1 0.00694(8) 0.00988(8) 0.00731(7) -0.00037(5) 0.00203(5) 0.00017(5)
O1 0.0115(10) 0.0200(12) 0.0107(10) 0.0032(9) 0.0048(8) 0.0014(9)
O2 0.0123(11) 0.0379(16) 0.0087(10) 0.0006(10) 0.0016(9) -0.0051(10)
O3 0.0477(11) 0.0422(11) 0.0355(10) 0.0024(8) 0.0102(8) -0.0243(9)
O4 0.0286(9) 0.0240(9) 0.0193(8) 0.0007(7) 0.0045(7) -0.0079(8)
O5 0.0241(9) 0.0271(10) 0.0298(9) 0.0082(7) 0.0125(8) 0.0075(7)
O6 0.0197(12) 0.0241(13) 0.0208(12) 0.0070(10) 0.0129(10) 0.0090(10)
O7 0.0280(14) 0.0177(13) 0.0175(12) 0.0032(10) 0.0089(10) -0.0028(10)
C1 0.0139(14) 0.0137(15) 0.0131(14) -0.0011(11) 0.0027(12) -0.0002(12)
C2 0.0266(18) 0.029(2) 0.0065(13) -0.0017(13) 0.0015(12) -0.0090(15)
C3 0.0281(11) 0.0266(11) 0.0228(11) 0.0019(8) 0.0075(8) -0.0065(9)
C4 0.0263(11) 0.0238(11) 0.0217(10) 0.0008(8) 0.0057(8) -0.0061(8)
C5 0.0308(19) 0.0234(19) 0.0098(14) 0.0005(13) 0.0007(13) -0.0114(16)
C6 0.0220(17) 0.0185(17) 0.0110(14) 0.0017(12) 0.0032(12) -0.0052(13)
C7 0.0093(13) 0.0181(16) 0.0102(13) 0.0002(11) 0.0036(11) 0.0047(11)
C8 0.0327(12) 0.0291(12) 0.0266(11) 0.0016(9) 0.0072(9) -0.0079(9)
C9 0.0195(10) 0.0208(10) 0.0218(10) 0.0032(8) 0.0095(8) 0.0035(8)
C10 0.0220(10) 0.0232(11) 0.0227(10) 0.0045(8) 0.0093(8) 0.0038(8)
C11 0.0236(10) 0.0244(11) 0.0230(10) 0.0039(8) 0.0104(8) 0.0037(8)
C12 0.0169(16) 0.0211(18) 0.0272(18) 0.0080(14) 0.0136(14) 0.0089(13)
N1 0.047(2) 0.0184(16) 0.047(2) 0.0022(15) 0.0272(18) 0.0013(15)
C13 0.052(3) 0.023(2) 0.066(3) 0.009(2) 0.042(2) 0.0073(19)
C14 0.035(4) 0.025(3) 0.042(4) 0.004(3) 0.017(3) -0.006(3)
C15 0.050(6) 0.068(7) 0.080(7) 0.025(5) 0.025(5) -0.006(5)
C16 0.036(4) 0.016(3) 0.061(5) -0.007(3) 0.017(3) -0.002(3)
C17 0.057(5) 0.039(5) 0.099(8) -0.040(5) 0.001(5) 0.000(4)
C14' 0.035(4) 0.025(3) 0.042(4) 0.004(3) 0.017(3) -0.006(3)
C15' 0.050(6) 0.068(7) 0.080(7) 0.025(5) 0.025(5) -0.006(5)
C16' 0.036(4) 0.016(3) 0.061(5) -0.007(3) 0.017(3) -0.002(3)
C17' 0.057(5) 0.039(5) 0.099(8) -0.040(5) 0.001(5) 0.000(4)
O8 0.128(10) 0.103(7) 0.106(7) -0.009(7) 0.037(7) 0.012(6)

loop_
_atom_type_symbol
_atom_type_description
_atom_type_scat_dispersion_real
_atom_type_scat_dispersion_imag
_atom_type_scat_source
C C 0.0033 0.0016 'International Tables Vol C Tables 4.2.6.8 and 6.1.1.4'
H H 0.0000 0.0000 'International Tables Vol C Tables 4.2.6.8 and 6.1.1.4'
N N 0.0061 0.0033 'International Tables Vol C Tables 4.2.6.8 and 6.1.1.4'
O O 0.0106 0.0060 'International Tables Vol C Tables 4.2.6.8 and 6.1.1.4'
Tb Tb -0.1723 4.1537 'International Tables Vol C Tables 4.2.6.8 and 6.1.1.4'

loop_
_geom_angle_atom_site_label_1
_geom_angle_atom_site_label_2
_geom_angle_atom_site_label_3
_geom_angle
_geom_angle_site_symmetry_1
_geom_angle_site_symmetry_3
_geom_angle_publ_flag
O1 Tb1 O2 83.47(8) . 2_655 ?
O1 Tb1 O3 103.11(12) . 3_445 ?
O2 Tb1 O3 73.94(11) 2_655 3_445 ?
O1 Tb1 O4 104.01(9) . 7_666 ?
O2 Tb1 O4 145.51(10) 2_655 7_666 ?
O3 Tb1 O4 133.99(11) 3_445 7_666 ?
O1 Tb1 O5 81.82(9) . . ?
O2 Tb1 O5 141.77(10) 2_655 . ?
O3 Tb1 O5 75.37(12) 3_445 . ?
O4 Tb1 O5 72.57(11) 7_666 . ?
O1 Tb1 O6 150.57(8) . 5_666 ?
O2 Tb1 O6 77.41(9) 2_655 5_666 ?
O3 Tb1 O6 92.93(12) 3_445 5_666 ?
O4 Tb1 O6 80.84(10) 7_666 5_666 ?
O5 Tb1 O6 126.55(9) . 5_666 ?
O1 Tb1 O7 76.09(9) . . ?
O2 Tb1 O7 78.06(9) 2_655 . ?
O3 Tb1 O7 151.87(11) 3_445 . ?
O4 Tb1 O7 71.47(9) 7_666 . ?
O5 Tb1 O7 131.18(10) . . ?
O6 Tb1 O7 78.18(9) 5_666 . ?
O1 Tb1 O5 160.09(8) . 5_666 ?
O2 Tb1 O5 112.56(9) 2_655 5_666 ?
O3 Tb1 O5 71.97(11) 3_445 5_666 ?
O4 Tb1 O5 69.87(9) 7_666 5_666 ?
O5 Tb1 O5 78.27(10) . 5_666 ?
O6 Tb1 O5 48.94(8) 5_666 5_666 ?
O7 Tb1 O5 117.58(9) . 5_666 ?
O1 Tb1 C12 174.09(9) . 5_666 ?
O2 Tb1 C12 94.38(10) 2_655 5_666 ?
O3 Tb1 C12 81.50(12) 3_445 5_666 ?
O4 Tb1 C12 74.72(11) 7_666 5_666 ?
O5 Tb1 C12 103.09(10) . 5_666 ?
O6 Tb1 C12 23.93(9) 5_666 5_666 ?
O7 Tb1 C12 98.08(10) . 5_666 ?
O5 Tb1 C12 25.03(9) 5_666 5_666 ?
C7 O1 Tb1 138.0(2) . . ?
C7 O2 Tb1 162.9(2) . 2_655 ?
C8 O3 Tb1 136.5(3) . 3 ?
C8 O4 Tb1 141.1(3) . 7_666 ?
C12 O5 Tb1 171.3(3) . . ?
C12 O5 Tb1 82.9(2) . 5_666 ?
Tb1 O5 Tb1 101.73(10) . 5_666 ?
C12 O6 Tb1 106.1(2) . 5_666 ?
C13 O7 Tb1 126.7(3) . . ?
C6 C1 C2 119.6(3) . . ?
C6 C1 C7 120.8(3) . . ?
C2 C1 C7 119.5(3) . . ?
C3 C2 C1 120.0(3) . . ?
C2 C3 C4 120.2(4) . . ?
C3 C4 C5 119.8(4) . . ?
C3 C4 C8 121.0(4) . . ?
C5 C4 C8 119.0(3) . . ?
C6 C5 C4 120.2(3) . . ?
C5 C6 C1 120.2(3) . . ?
O2 C7 O1 124.3(3) . . ?
O2 C7 C1 118.9(3) . . ?
O1 C7 C1 116.8(3) . . ?
O3 C8 O4 125.2(4) . . ?
O3 C8 C4 117.4(4) . . ?
O4 C8 C4 117.4(4) . . ?
C11 C9 C10 120.3(3) . . ?
C11 C9 C12 119.3(3) . . ?
C10 C9 C12 120.4(3) . . ?
C11 C10 C9 119.3(3) 7_656 . ?
C10 C11 C9 120.4(3) 7_656 . ?
O6 C12 O5 121.9(3) . . ?
O6 C12 C9 117.8(3) . . ?
O5 C12 C9 120.2(3) . . ?
O6 C12 Tb1 49.94(17) . 5_666 ?
O5 C12 Tb1 72.1(2) . 5_666 ?
C9 C12 Tb1 167.3(2) . 5_666 ?
C13 N1 C14' 119.0(5) . . ?
C13 N1 C14 119.7(5) . . ?
C13 N1 C16 116.6(5) . . ?
C14 N1 C16 116.4(6) . . ?
C13 N1 C16' 124.5(6) . . ?
C14' N1 C16' 102.0(7) . . ?
O7 C13 N1 127.5(4) . . ?
N1 C14 C15 115.3(9) . . ?
N1 C16 C17 107.5(8) . . ?
N1 C14' C15' 114.7(10) . . ?
C17' C16' N1 107.6(10) . . ?

loop_
_geom_bond_atom_site_label_1
_geom_bond_atom_site_label_2
_geom_bond_distance
_geom_bond_site_symmetry_2
_geom_bond_publ_flag
Tb1 O1 2.258(2) . ?
Tb1 O2 2.302(2) 2_655 ?
Tb1 O3 2.312(3) 3_445 ?
Tb1 O4 2.325(3) 7_666 ?
Tb1 O5 2.356(3) . ?
Tb1 O6 2.365(2) 5_666 ?
Tb1 O7 2.411(3) . ?
Tb1 O5 2.846(3) 5_666 ?
Tb1 C12 2.968(3) 5_666 ?
O1 C7 1.282(4) . ?
O2 C7 1.233(4) . ?
O3 C8 1.258(5) . ?
O4 C8 1.260(5) . ?
O5 C12 1.265(4) . ?
O6 C12 1.253(4) . ?
O7 C13 1.212(5) . ?
C1 C6 1.393(4) . ?
C1 C2 1.397(5) . ?
C1 C7 1.496(5) . ?
C2 C3 1.387(5) . ?
C3 C4 1.390(5) . ?
C4 C5 1.392(5) . ?
C4 C8 1.501(6) . ?
C5 C6 1.385(5) . ?
C9 C11 1.393(5) . ?
C9 C10 1.394(5) . ?
C9 C12 1.505(5) . ?
C10 C11 1.387(5) 7_656 ?
N1 C13 1.312(6) . ?
N1 C14' 1.432(11) . ?
N1 C14 1.465(9) . ?
N1 C16 1.475(9) . ?
N1 C16' 1.548(12) . ?
C14 C15 1.493(15) . ?
C16 C17 1.496(16) . ?
C14' C15' 1.480(17) . ?
C16' C17' 1.498(19) . ?
